data_1545053
loop_
_publ_author_name
'Liss, Klaus-Dieter'
'Funakoshi, Ken-Ichi'
'Dippenaar, Rian'
'Higo, Yuji'
'Shiro, Ayumi'
'Reid, Mark'
'Suzuki, Hiroshi'
'Shobu, Takahisa'
'Akita, Koichi'

_publ_section_title
;
 Hydrostatic Compression Behavior and High-Pressure Stabilized \b-Phase in
 \g-Based Titanium Aluminide Intermetallics
;
_journal_issue 7
_journal_name_full Metals
_journal_page_first 165
_journal_paper_doi 10.3390/met6070165
_journal_volume 6
_journal_year 2016
_chemical_formula_structural 'Al Ti'
_chemical_formula_sum 'Al Ti'
_space_group_IT_number 123
_symmetry_Int_Tables_number 123
_symmetry_space_group_name_Hall '-P 4 2'
_symmetry_space_group_name_H-M 'P 4/m m m'
_cell_angle_alpha 90.
_cell_angle_beta 90.
_cell_angle_gamma 90.
_cell_formula_units_Z 2
_cell_length_a 4.01867
_cell_length_b 4.01867
_cell_length_c 4.06542
_cell_measurement_pressure 100
_cell_measurement_temperature 300.0
_cell_volume 65.655
_cod_data_source_file gamma-TiAl-M1472002.cif
_cod_data_source_block global
_cod_depositor_comments
;add the pressure:
 _cell_measurement_pressure 100
;
_cod_original_cell_volume 65.655348
_cod_original_formula_sum 'Al1 Ti1'
_cod_database_code 1545053

loop_
_symmetry_equiv_pos_site_id
_symmetry_equiv_pos_as_xyz
1 'y, x, -z'
2 '-y, -x, -z'
3 '-y, x, -z'
4 'y, -x, -z'
5 '-x, y, -z'
6 'x, -y, -z'
7 'x, y, -z'
8 '-x, -y, -z'
9 '-y, -x, z'
10 'y, x, z'
11 'y, -x, z'
12 '-y, x, z'
13 'x, -y, z'
14 '-x, y, z'
15 '-x, -y, z'
16 'x, y, z'

loop_
_atom_site_label
_atom_site_type_symbol
_atom_site_symmetry_multiplicity
_atom_site_Wyckoff_symbol
_atom_site_fract_x
_atom_site_fract_y
_atom_site_fract_z
_atom_site_occupancy
_atom_site_U_iso_or_equiv
Al1 Al0+ 2 e 0 0.5 0.5 1. 1.3
Ti1 Ti0+ 1 a 0 0 0 1. 1.3
Ti2 Ti0+ 1 c 0.5 0.5 0 1. 1.3

loop_
_atom_type_symbol
_atom_type_oxidation_number
Al0+ 0
Ti0+ 0
